data_4022502
loop_
_publ_author_name
'Mar\'ia Ruiz'
'M. Carmen Fern\'andez'
'Aniana D\'iaz'
'Jos\'e M. Quintela'
'Vicente Ojea'

_publ_section_title
;
 Diastereoselective Synthesis of 2-Amino-4-phosphonobutanoic
 Acids by Conjugate Addition of Lithiated Sch\"ollkopf's
 Bislactim Ethers to Vinylphosphonates
;
_journal_name_full 'Journal of Organic Chemistry'
_journal_page_first 7634
_journal_page_last 7645
_journal_paper_doi 10.1021/jo034707q
_journal_volume 68
_journal_year 2003
_chemical_formula_sum 'C8 H20 N O6 P'
_chemical_formula_weight 257.22
_chemical_name_systematic
;
  ?
;
_space_group_IT_number 19
_symmetry_cell_setting orthorhombic
_symmetry_space_group_name_Hall 'P 2ac 2ab'
_symmetry_space_group_name_H-M 'P 21 21 21'
_atom_sites_solution_hydrogens geom
_atom_sites_solution_primary direct
_atom_sites_solution_secondary difmap
_audit_creation_method SHELXL-97
_cell_angle_alpha 90.00
_cell_angle_beta 90.00
_cell_angle_gamma 90.00
_cell_formula_units_Z 8
_cell_length_a 8.0033(14)
_cell_length_b 11.559(3)
_cell_length_c 26.542(5)
_cell_measurement_temperature 298(2)
_cell_volume 2455.4(9)
_computing_cell_refinement 'Siemens SMART'
_computing_data_collection 'Siemens SMART'
_computing_data_reduction 'Siemens SAINT'
_computing_molecular_graphics 'Siemens SHELXTL'
_computing_publication_material 'Siemens SHELXTL'
_computing_structure_refinement 'SHELXL-97 (Sheldrick, 1997)'
_computing_structure_solution 'SHELXS-97 (Sheldrick, 1990)'
_diffrn_ambient_temperature 298(2)
_diffrn_measured_fraction_theta_full 1.000
_diffrn_measured_fraction_theta_max 1.000
_diffrn_measurement_device_type 'Siemens CCD'
_diffrn_measurement_method '\w scans'
_diffrn_radiation_monochromator graphite
_diffrn_radiation_source 'fine-focus sealed tube'
_diffrn_radiation_type MoK\a
_diffrn_radiation_wavelength 0.71073
_diffrn_reflns_av_R_equivalents 0.0364
_diffrn_reflns_av_sigmaI/netI 0.0470
_diffrn_reflns_limit_h_max 5
_diffrn_reflns_limit_h_min -9
_diffrn_reflns_limit_k_max 13
_diffrn_reflns_limit_k_min -13
_diffrn_reflns_limit_l_max 31
_diffrn_reflns_limit_l_min -30
_diffrn_reflns_number 10557
_diffrn_reflns_theta_full 25.06
_diffrn_reflns_theta_max 25.06
_diffrn_reflns_theta_min 1.53
_diffrn_standards_decay_% 0.19
_exptl_absorpt_coefficient_mu 0.238
_exptl_absorpt_correction_T_max 1.000000
_exptl_absorpt_correction_T_min 0.804694
_exptl_absorpt_correction_type Sadabs
_exptl_crystal_colour Colorless
_exptl_crystal_density_diffrn 1.392
_exptl_crystal_density_method 'not measured'
_exptl_crystal_description Plate
_exptl_crystal_F_000 1104
_exptl_crystal_size_max 0.45
_exptl_crystal_size_mid 0.25
_exptl_crystal_size_min 0.05
_refine_diff_density_max 0.248
_refine_diff_density_min -0.323
_refine_diff_density_rms 0.084
_refine_ls_abs_structure_details 'Flack H D (1983), Acta Cryst. A39, 876-881'
_refine_ls_abs_structure_Flack -0.02(10)
_refine_ls_extinction_method none
_refine_ls_goodness_of_fit_ref 1.109
_refine_ls_hydrogen_treatment mixed
_refine_ls_matrix_type full
_refine_ls_number_parameters 307
_refine_ls_number_reflns 4365
_refine_ls_number_restraints 0
_refine_ls_restrained_S_all 1.109
_refine_ls_R_factor_all 0.0548
_refine_ls_R_factor_gt 0.0397
_refine_ls_shift/su_max 0.001
_refine_ls_shift/su_mean 0.000
_refine_ls_structure_factor_coef Fsqd
_refine_ls_weighting_details 'calc w=1/[\s^2^(Fo^2^)+(0.0338P)^2^+0.8147P] where P=(Fo^2^+2Fc^2^)/3'
_refine_ls_weighting_scheme calc
_refine_ls_wR_factor_gt 0.0813
_refine_ls_wR_factor_ref 0.0887
_reflns_number_gt 3706
_reflns_number_total 4365
_reflns_threshold_expression >2sigma(I)
_cod_data_source_file jo034707qsi20030529_013815.cif
_cod_data_source_block 398dcl
_cod_depositor_comments
;
The following automatic conversions were performed:
'_symmetry_cell_setting' value 'Orthorhombic' changed to 'orthorhombic'
according to '/home/saulius/struct/CIF-dictionaries/cif_core.dic'
dictionary named 'cif_core.dic' version 2.4.1 from 2010-06-29.

Automatic conversion script
Id: cif_fix_enum 1527 2010-12-29 10:47:43Z saulius 
;
_cod_database_code 4022502

loop_
_symmetry_equiv_pos_as_xyz
'x, y, z'
'-x+1/2, -y, z+1/2'
'-x, y+1/2, -z+1/2'
'x+1/2, -y+1/2, -z'

loop_
_atom_site_label
_atom_site_type_symbol
_atom_site_fract_x
_atom_site_fract_y
_atom_site_fract_z
_atom_site_U_iso_or_equiv
_atom_site_adp_type
_atom_site_occupancy
_atom_site_symmetry_multiplicity
_atom_site_calc_flag
_atom_site_refinement_flags
P1 P 0.29944(9) 0.90451(6) 0.84629(3) 0.02216(17) Uani 1 1 d .
P2 P 0.08597(10) 1.29993(6) 0.83310(3) 0.02397(18) Uani 1 1 d .
O1 O -0.2348(3) 1.04827(17) 0.79805(9) 0.0407(6) Uani 1 1 d .
O2 O -0.1691(3) 1.0892(2) 0.87792(8) 0.0395(6) Uani 1 1 d .
H2A H -0.1687 1.1561 0.8677 0.18(3) Uiso 1 1 calc R
O3 O 0.3988(2) 0.92200(17) 0.79905(7) 0.0295(5) Uani 1 1 d .
O4 O 0.2819(3) 1.01787(17) 0.87807(8) 0.0321(5) Uani 1 1 d .
H4A H 0.2346 1.0675 0.8612 0.063(14) Uiso 1 1 calc R
O5 O 0.3807(3) 0.81888(18) 0.88329(8) 0.0337(5) Uani 1 1 d .
O6 O 0.3841(3) 1.61614(19) 0.85419(9) 0.0417(6) Uani 1 1 d .
H6A H 0.4137 1.6823 0.8610 0.27(5) Uiso 1 1 calc R
O7 O 0.6563(2) 1.59180(17) 0.83763(8) 0.0330(5) Uani 1 1 d .
O8 O 0.0992(3) 1.37099(18) 0.78216(7) 0.0315(5) Uani 1 1 d .
H8A H 0.0683 1.4377 0.7870 0.050(12) Uiso 1 1 calc R
O9 O 0.1598(2) 1.18291(17) 0.82050(8) 0.0331(5) Uani 1 1 d .
O10 O -0.0913(2) 1.29817(16) 0.85185(8) 0.0291(5) Uani 1 1 d .
N1 N -0.2813(3) 0.8242(2) 0.81574(9) 0.0257(6) Uani 1 1 d .
H1A H -0.2846 0.7499 0.8245 0.042(10) Uiso 1 1 calc R
H1B H -0.2174 0.8325 0.7885 0.027(8) Uiso 1 1 calc R
H1C H -0.3843 0.8487 0.8090 0.044(10) Uiso 1 1 calc R
N2 N 0.6165(3) 1.3735(2) 0.80393(9) 0.0275(6) Uani 1 1 d .
H2B H 0.5900 1.3009 0.7963 0.069(13) Uiso 1 1 calc R
H2C H 0.7004 1.3738 0.8259 0.062(12) Uiso 1 1 calc R
H2D H 0.6473 1.4109 0.7761 0.039(10) Uiso 1 1 calc R
C1 C -0.2078(4) 1.0197(2) 0.84100(11) 0.0259(6) Uani 1 1 d .
C2 C -0.2104(4) 0.8935(2) 0.85801(10) 0.0233(6) Uani 1 1 d .
H2E H -0.2856 0.8868 0.8870 0.028 Uiso 1 1 calc R
C3 C -0.0348(4) 0.8539(2) 0.87443(11) 0.0238(7) Uani 1 1 d .
H3A H 0.0035 0.9087 0.9001 0.029 Uiso 1 1 calc R
C4 C 0.0915(4) 0.8600(2) 0.83047(11) 0.0251(6) Uani 1 1 d .
H4B H 0.0481 0.9131 0.8054 0.030 Uiso 1 1 calc R
H4C H 0.0976 0.7842 0.8149 0.030 Uiso 1 1 calc R
C5 C -0.0323(4) 0.7333(2) 0.89869(11) 0.0311(7) Uani 1 1 d .
H5A H 0.0822 0.7158 0.9080 0.037 Uiso 1 1 calc R
H5B H -0.0652 0.6775 0.8733 0.037 Uiso 1 1 calc R
C6 C -0.1428(5) 0.7144(3) 0.94524(13) 0.0409(9) Uani 1 1 d .
H6B H -0.2599 0.7188 0.9347 0.049 Uiso 1 1 calc R
C7 C -0.1096(6) 0.5923(3) 0.96577(17) 0.0678(13) Uani 1 1 d .
H7A H -0.1252 0.5367 0.9393 0.102 Uiso 1 1 calc R
H7B H -0.1860 0.5762 0.9928 0.102 Uiso 1 1 calc R
H7C H 0.0030 0.5877 0.9781 0.102 Uiso 1 1 calc R
C8 C -0.1137(6) 0.8048(4) 0.98587(14) 0.0622(12) Uani 1 1 d .
H8B H -0.1553 0.8783 0.9746 0.093 Uiso 1 1 calc R
H8C H 0.0038 0.8109 0.9927 0.093 Uiso 1 1 calc R
H8D H -0.1713 0.7824 1.0161 0.093 Uiso 1 1 calc R
C9 C 0.5092(4) 1.5578(2) 0.84029(11) 0.0272(7) Uani 1 1 d .
C10 C 0.4675(3) 1.4327(2) 0.82670(11) 0.0228(6) Uani 1 1 d .
H10A H 0.3784 1.4339 0.8014 0.027 Uiso 1 1 calc R
C11 C 0.4043(4) 1.3618(2) 0.87270(10) 0.0226(6) Uani 1 1 d .
H11A H 0.4279 1.2802 0.8657 0.027 Uiso 1 1 calc R
C12 C 0.2137(4) 1.3732(2) 0.87915(11) 0.0260(7) Uani 1 1 d .
H12A H 0.1855 1.4548 0.8785 0.031 Uiso 1 1 calc R
H12B H 0.1841 1.3441 0.9122 0.031 Uiso 1 1 calc R
C13 C 0.5002(4) 1.3939(3) 0.92104(11) 0.0280(7) Uani 1 1 d .
H13A H 0.6187 1.3940 0.9134 0.034 Uiso 1 1 calc R
H13B H 0.4697 1.4723 0.9304 0.034 Uiso 1 1 calc R
C14 C 0.4713(4) 1.3155(3) 0.96648(11) 0.0338(8) Uani 1 1 d .
H14A H 0.3508 1.3118 0.9729 0.041 Uiso 1 1 calc R
C15 C 0.5557(6) 1.3670(3) 1.01312(12) 0.0528(11) Uani 1 1 d .
H15A H 0.5165 1.4447 1.0182 0.079 Uiso 1 1 calc R
H15B H 0.6746 1.3679 1.0083 0.079 Uiso 1 1 calc R
H15C H 0.5289 1.3209 1.0421 0.079 Uiso 1 1 calc R
C16 C 0.5343(6) 1.1931(3) 0.95786(14) 0.0565(11) Uani 1 1 d .
H16A H 0.5158 1.1478 0.9876 0.085 Uiso 1 1 calc R
H16B H 0.6516 1.1951 0.9504 0.085 Uiso 1 1 calc R
H16C H 0.4752 1.1592 0.9301 0.085 Uiso 1 1 calc R
O1S O -0.0669(3) 1.5680(2) 0.77502(9) 0.0469(6) Uani 1 1 d .
H1SA H -0.1748 1.5774 0.7889 0.14(2) Uiso 1 1 d R
H1SB H -0.0794 1.6173 0.7478 0.087(15) Uiso 1 1 d R
O2S O 0.4649(4) 1.1743(2) 0.76892(8) 0.0478(6) Uani 1 1 d .
H2SA H 0.3509 1.1589 0.7871 0.16(3) Uiso 1 1 d R
H2SB H 0.5363 1.1181 0.7702 0.098(19) Uiso 1 1 d R

loop_
_atom_site_aniso_label
_atom_site_aniso_U_11
_atom_site_aniso_U_22
_atom_site_aniso_U_33
_atom_site_aniso_U_23
_atom_site_aniso_U_13
_atom_site_aniso_U_12
P1 0.0179(4) 0.0208(4) 0.0278(4) -0.0004(3) -0.0015(3) -0.0004(3)
P2 0.0213(4) 0.0194(4) 0.0313(4) 0.0001(3) -0.0023(3) 0.0008(3)
O1 0.0536(16) 0.0297(12) 0.0389(13) 0.0074(10) -0.0075(12) -0.0025(11)
O2 0.0522(16) 0.0240(11) 0.0423(13) -0.0040(11) 0.0003(11) -0.0056(11)
O3 0.0207(11) 0.0334(11) 0.0345(11) -0.0007(10) 0.0038(9) 0.0006(10)
O4 0.0364(13) 0.0239(11) 0.0360(12) -0.0057(10) -0.0033(11) 0.0003(10)
O5 0.0305(12) 0.0327(12) 0.0378(12) 0.0071(10) -0.0100(10) 0.0025(10)
O6 0.0356(14) 0.0274(12) 0.0619(16) 0.0012(11) 0.0092(12) 0.0058(11)
O7 0.0275(12) 0.0271(11) 0.0444(13) 0.0032(10) -0.0001(10) -0.0061(10)
O8 0.0345(13) 0.0308(12) 0.0291(11) 0.0010(9) -0.0013(10) 0.0061(11)
O9 0.0265(12) 0.0201(10) 0.0526(14) -0.0033(10) -0.0020(10) 0.0033(9)
O10 0.0209(10) 0.0225(10) 0.0439(12) 0.0031(9) -0.0010(10) -0.0007(9)
N1 0.0187(14) 0.0257(14) 0.0329(14) 0.0001(11) -0.0003(11) -0.0042(11)
N2 0.0268(15) 0.0280(15) 0.0278(14) 0.0016(11) 0.0014(12) 0.0002(11)
C1 0.0216(15) 0.0237(15) 0.0326(17) -0.0015(14) 0.0045(14) -0.0007(13)
C2 0.0189(14) 0.0248(15) 0.0263(15) -0.0009(12) 0.0029(13) -0.0013(13)
C3 0.0177(15) 0.0266(15) 0.0271(15) -0.0001(13) -0.0022(12) -0.0032(13)
C4 0.0206(15) 0.0274(15) 0.0273(15) -0.0002(13) -0.0046(14) 0.0003(13)
C5 0.0274(18) 0.0296(16) 0.0363(18) 0.0031(14) -0.0048(14) -0.0029(14)
C6 0.037(2) 0.041(2) 0.045(2) 0.0122(17) -0.0019(15) -0.0099(17)
C7 0.075(3) 0.053(2) 0.075(3) 0.033(2) 0.004(2) -0.014(3)
C8 0.076(3) 0.074(3) 0.037(2) 0.006(2) 0.009(2) -0.012(3)
C9 0.0316(18) 0.0244(15) 0.0255(16) 0.0067(13) 0.0001(14) 0.0007(14)
C10 0.0169(14) 0.0249(15) 0.0267(15) 0.0032(13) -0.0030(12) 0.0008(12)
C11 0.0213(15) 0.0202(14) 0.0262(15) 0.0013(12) -0.0004(13) -0.0020(13)
C12 0.0244(16) 0.0258(15) 0.0278(15) -0.0013(12) 0.0017(14) -0.0037(14)
C13 0.0279(17) 0.0267(16) 0.0295(16) 0.0031(13) -0.0032(13) -0.0034(14)
C14 0.0284(17) 0.0423(19) 0.0307(17) 0.0066(15) 0.0009(14) 0.0025(16)
C15 0.082(3) 0.048(2) 0.0284(18) -0.0038(16) -0.008(2) 0.020(2)
C16 0.086(3) 0.037(2) 0.046(2) 0.0059(17) -0.022(2) -0.001(2)
O1S 0.0502(17) 0.0441(14) 0.0465(15) 0.0086(12) 0.0105(13) 0.0151(13)
O2S 0.0622(18) 0.0328(13) 0.0483(14) -0.0036(11) -0.0050(13) -0.0016(13)

loop_
_atom_type_symbol
_atom_type_description
_atom_type_scat_dispersion_real
_atom_type_scat_dispersion_imag
_atom_type_scat_source
C C 0.0033 0.0016 'International Tables Vol C Tables 4.2.6.8 and 6.1.1.4'
H H 0.0000 0.0000 'International Tables Vol C Tables 4.2.6.8 and 6.1.1.4'
N N 0.0061 0.0033 'International Tables Vol C Tables 4.2.6.8 and 6.1.1.4'
O O 0.0106 0.0060 'International Tables Vol C Tables 4.2.6.8 and 6.1.1.4'
P P 0.1023 0.0942 'International Tables Vol C Tables 4.2.6.8 and 6.1.1.4'

loop_
_geom_angle_atom_site_label_1
_geom_angle_atom_site_label_2
_geom_angle_atom_site_label_3
_geom_angle
O3 P1 O5 113.37(12)
O3 P1 O4 112.70(12)
O5 P1 O4 103.46(12)
O3 P1 C4 109.59(13)
O5 P1 C4 110.96(13)
O4 P1 C4 106.45(13)
O10 P2 O9 115.43(12)
O10 P2 O8 110.60(12)
O9 P2 O8 104.39(12)
O10 P2 C12 108.47(13)
O9 P2 C12 110.39(14)
O8 P2 C12 107.25(13)
O1 C1 O2 125.8(3)
O1 C1 C2 122.5(3)
O2 C1 C2 111.7(3)
N1 C2 C1 107.2(2)
N1 C2 C3 113.6(2)
C1 C2 C3 110.8(2)
C5 C3 C2 113.6(2)
C5 C3 C4 110.4(2)
C2 C3 C4 111.7(2)
C3 C4 P1 116.3(2)
C3 C5 C6 117.3(3)
C8 C6 C7 110.7(3)
C8 C6 C5 112.7(3)
C7 C6 C5 108.5(3)
O7 C9 O6 126.8(3)
O7 C9 C10 119.6(3)
O6 C9 C10 113.7(3)
N2 C10 C9 110.7(2)
N2 C10 C11 109.5(2)
C9 C10 C11 112.7(2)
C12 C11 C13 112.3(2)
C12 C11 C10 111.3(2)
C13 C11 C10 111.4(2)
C11 C12 P2 116.4(2)
C14 C13 C11 116.1(2)
C16 C14 C13 112.6(3)
C16 C14 C15 109.8(3)
C13 C14 C15 110.0(3)

loop_
_geom_bond_atom_site_label_1
_geom_bond_atom_site_label_2
_geom_bond_distance
P1 O3 1.498(2)
P1 O5 1.539(2)
P1 O4 1.565(2)
P1 C4 1.792(3)
P2 O10 1.504(2)
P2 O9 1.513(2)
P2 O8 1.586(2)
P2 C12 1.805(3)
O1 C1 1.206(4)
O2 C1 1.304(4)
O6 C9 1.262(4)
O7 C9 1.243(3)
N1 C2 1.491(3)
N2 C10 1.501(4)
C1 C2 1.528(4)
C2 C3 1.540(4)
C3 C5 1.536(4)
C3 C4 1.546(4)
C5 C6 1.535(4)
C6 C8 1.520(5)
C6 C7 1.536(5)
C9 C10 1.527(4)
C10 C11 1.555(4)
C11 C12 1.541(4)
C11 C13 1.541(4)
C13 C14 1.526(4)
C14 C16 1.519(5)
C14 C15 1.531(5)

loop_
_geom_torsion_atom_site_label_1
_geom_torsion_atom_site_label_2
_geom_torsion_atom_site_label_3
_geom_torsion_atom_site_label_4
_geom_torsion
O1 C1 C2 N1 -10.4(4)
O2 C1 C2 N1 171.2(2)
O1 C1 C2 C3 114.1(3)
O2 C1 C2 C3 -64.2(3)
N1 C2 C3 C5 -67.0(3)
C1 C2 C3 C5 172.2(2)
N1 C2 C3 C4 58.7(3)
C1 C2 C3 C4 -62.1(3)
C5 C3 C4 P1 -89.7(3)
C2 C3 C4 P1 142.9(2)
O3 P1 C4 C3 -172.08(19)
O5 P1 C4 C3 62.0(2)
O4 P1 C4 C3 -49.9(2)
C2 C3 C5 C6 -57.4(4)
C4 C3 C5 C6 176.3(2)
C3 C5 C6 C8 -52.3(4)
C3 C5 C6 C7 -175.2(3)
O7 C9 C10 N2 -8.7(4)
O6 C9 C10 N2 172.3(2)
O7 C9 C10 C11 114.2(3)
O6 C9 C10 C11 -64.8(3)
N2 C10 C11 C12 -148.5(2)
C9 C10 C11 C12 87.9(3)
N2 C10 C11 C13 85.3(3)
C9 C10 C11 C13 -38.3(3)
C13 C11 C12 P2 -162.60(19)
C10 C11 C12 P2 71.7(3)
O10 P2 C12 C11 167.4(2)
O9 P2 C12 C11 40.0(3)
O8 P2 C12 C11 -73.1(2)
C12 C11 C13 C14 64.8(3)
C10 C11 C13 C14 -169.5(2)
C11 C13 C14 C16 64.8(4)
C11 C13 C14 C15 -172.5(3)
